data_2228017
loop_
_publ_author_name
'Han\'ikov\'a, Jaroslava'
'Kuch\'ar, Juraj'
'\<Cern\'ak, Juraj'
'Pelosi, Giorgio'

_publ_section_title
;
 Tris(1,2-diaminoethane)nickel(II) hexafluoridosilicate
;
_journal_issue 11
_journal_name_full 'Acta Crystallographica Section E'
_journal_page_first m1451
_journal_page_last m1452
_journal_paper_doi 10.1107/S1600536810041553
_journal_volume 66
_journal_year 2010
_chemical_formula_iupac '[Ni (C2 H8 N2 )3] (Si F6)'
_chemical_formula_moiety 'C6 H24 N6 Ni, F6 Si'
_chemical_formula_sum 'C6 H24 F6 N6 Ni Si'
_chemical_formula_weight 381.11
_chemical_name_systematic
;
Tris(1,2-diaminoethane)nickel(II) hexafluoridosilicate
;
_space_group_IT_number 182
_symmetry_cell_setting hexagonal
_symmetry_space_group_name_Hall 'P 6c 2c'
_symmetry_space_group_name_H-M 'P 63 2 2'
_atom_sites_solution_hydrogens geom
_atom_sites_solution_primary direct
_atom_sites_solution_secondary difmap
_audit_creation_method SHELXL-97
_cell_angle_alpha 90.00
_cell_angle_beta 90.00
_cell_angle_gamma 120.00
_cell_formula_units_Z 2
_cell_length_a 9.1670(9)
_cell_length_b 9.1670(9)
_cell_length_c 9.7630(10)
_cell_measurement_reflns_used 8628
_cell_measurement_temperature 291(2)
_cell_measurement_theta_max 27.43
_cell_measurement_theta_min 2.57
_cell_volume 710.51(12)
_computing_cell_refinement
;
<i>CrysAlis PRO</i> (Oxford Diffraction, 2009)
;
_computing_data_collection
;
<i>CrysAlis PRO</i> (Oxford Diffraction, 2009)
;
_computing_data_reduction
;
<i>CrysAlis PRO</i> (Oxford Diffraction, 2009)
;
_computing_molecular_graphics 'DIAMOND (Crystal Impact, 2007)'
_computing_publication_material 'SHELXL97 (Sheldrick, 2008)'
_computing_structure_refinement 'SHELXL97 (Sheldrick, 2008)'
_computing_structure_solution 'SHELXS97 (Sheldrick, 2008)'
_diffrn_ambient_temperature 291(2)
_diffrn_detector_area_resol_mean 8.3438
_diffrn_measured_fraction_theta_full 1.000
_diffrn_measured_fraction_theta_max 1.000
_diffrn_measurement_device_type 'Oxford Diffraction Xcalibur diffractometer with Sapphire2 detector'
_diffrn_measurement_method '\w scans'
_diffrn_radiation_monochromator graphite
_diffrn_radiation_source 'fine-focus sealed tube'
_diffrn_radiation_type MoK\a
_diffrn_radiation_wavelength 0.71069
_diffrn_reflns_av_R_equivalents 0.0499
_diffrn_reflns_av_sigmaI/netI 0.0173
_diffrn_reflns_limit_h_max 11
_diffrn_reflns_limit_h_min -11
_diffrn_reflns_limit_k_max 11
_diffrn_reflns_limit_k_min -11
_diffrn_reflns_limit_l_max 12
_diffrn_reflns_limit_l_min -12
_diffrn_reflns_number 8628
_diffrn_reflns_theta_full 27.43
_diffrn_reflns_theta_max 27.43
_diffrn_reflns_theta_min 2.57
_exptl_absorpt_coefficient_mu 1.517
_exptl_absorpt_correction_T_max 0.859
_exptl_absorpt_correction_T_min 0.834
_exptl_absorpt_correction_type numerical
_exptl_absorpt_process_details
;
[Clark & Reid (1995) in <i>CrysAlis Pro</i> (Oxford Diffraction,
2009)]
;
_exptl_crystal_colour pink
_exptl_crystal_density_diffrn 1.781
_exptl_crystal_density_method 'not measured'
_exptl_crystal_description prism
_exptl_crystal_F_000 396
_exptl_crystal_size_max 0.42
_exptl_crystal_size_mid 0.21
_exptl_crystal_size_min 0.15
_refine_diff_density_max 0.676
_refine_diff_density_min -0.192
_refine_ls_abs_structure_details 'Flack (1983), 89 Friedel pairs'
_refine_ls_abs_structure_Flack 0.49(3)
_refine_ls_extinction_method none
_refine_ls_goodness_of_fit_ref 1.069
_refine_ls_hydrogen_treatment constr
_refine_ls_matrix_type full
_refine_ls_number_parameters 33
_refine_ls_number_reflns 554
_refine_ls_number_restraints 0
_refine_ls_restrained_S_all 1.069
_refine_ls_R_factor_all 0.0319
_refine_ls_R_factor_gt 0.0266
_refine_ls_shift/su_max 0.000
_refine_ls_shift/su_mean 0.000
_refine_ls_structure_factor_coef Fsqd
_refine_ls_weighting_details 'calc w=1/[\s^2^(Fo^2^)+(0.0413P)^2^] where P=(Fo^2^+2Fc^2^)/3'
_refine_ls_weighting_scheme calc
_refine_ls_wR_factor_gt 0.0628
_refine_ls_wR_factor_ref 0.0643
_reflns_number_gt 489
_reflns_number_total 554
_reflns_threshold_expression I>2\s(I)
_cod_data_source_file su2212.cif
_cod_data_source_block I
_cod_database_code 2228017
_cod_database_fobs_code 2228017

loop_
_symmetry_equiv_pos_as_xyz
'x, y, z'
'x-y, x, z+1/2'
'-y, x-y, z'
'-x, -y, z+1/2'
'-x+y, -x, z'
'y, -x+y, z+1/2'
'-y, -x, -z+1/2'
'x-y, -y, -z'
'x, x-y, -z+1/2'
'y, x, -z'
'-x+y, y, -z+1/2'
'-x, -x+y, -z'

loop_
_atom_site_type_symbol
_atom_site_label
_atom_site_fract_x
_atom_site_fract_y
_atom_site_fract_z
_atom_site_U_iso_or_equiv
_atom_site_adp_type
_atom_site_calc_flag
_atom_site_refinement_flags
_atom_site_occupancy
_atom_site_disorder_assembly
_atom_site_disorder_group
Ni Ni1 0.3333 0.6667 0.2500 0.02783(19) Uani d S 1 . .
N N1 0.3156(2) 0.4642(2) 0.13146(17) 0.0368(4) Uani d . 1 . .
H H1 0.3098 0.4839 0.0419 0.044 Uiso calc R 1 . .
H H2 0.4076 0.4547 0.1449 0.044 Uiso calc R 1 . .
C C1 0.1634(3) 0.3071(2) 0.1729(2) 0.0432(5) Uani d . 1 . .
H H5 0.1732 0.2107 0.1455 0.052 Uiso calc R 1 . .
H H6 0.0651 0.2992 0.1284 0.052 Uiso calc R 1 . .
Si Si1 0.6667 0.3333 0.2500 0.0267(3) Uani d S 1 . .
F F1 0.51790(19) 0.18375(19) 0.14983(14) 0.0550(4) Uani d . 1 . .

loop_
_atom_site_aniso_label
_atom_site_aniso_U_11
_atom_site_aniso_U_22
_atom_site_aniso_U_33
_atom_site_aniso_U_12
_atom_site_aniso_U_13
_atom_site_aniso_U_23
Ni1 0.0286(2) 0.0286(2) 0.0262(3) 0.01432(11) 0.000 0.000
N1 0.0401(10) 0.0429(11) 0.0319(9) 0.0241(9) 0.0020(8) -0.0013(8)
C1 0.0428(16) 0.0339(10) 0.0489(12) 0.0162(13) -0.0016(11) -0.0079(8)
Si1 0.0270(3) 0.0270(3) 0.0262(5) 0.01349(17) 0.000 0.000
F1 0.0521(8) 0.0495(8) 0.0489(8) 0.0145(6) -0.0110(7) -0.0086(7)

loop_
_atom_type_symbol
_atom_type_description
_atom_type_scat_dispersion_real
_atom_type_scat_dispersion_imag
_atom_type_scat_source
C C 0.0033 0.0016 'International Tables Vol C Tables 4.2.6.8 and 6.1.1.4'
H H 0.0000 0.0000 'International Tables Vol C Tables 4.2.6.8 and 6.1.1.4'
F F 0.0171 0.0103 'International Tables Vol C Tables 4.2.6.8 and 6.1.1.4'
N N 0.0061 0.0033 'International Tables Vol C Tables 4.2.6.8 and 6.1.1.4'
Ni Ni 0.3393 1.1124 'International Tables Vol C Tables 4.2.6.8 and 6.1.1.4'
Si Si 0.0817 0.0704 'International Tables Vol C Tables 4.2.6.8 and 6.1.1.4'

loop_
_geom_angle_atom_site_label_1
_geom_angle_atom_site_label_2
_geom_angle_atom_site_label_3
_geom_angle_site_symmetry_1
_geom_angle_site_symmetry_3
_geom_angle
_geom_angle_publ_flag
N1 Ni1 N1 5_565 9_565 81.62(9) ?
N1 Ni1 N1 5_565 3_665 93.12(7) ?
N1 Ni1 N1 9_565 3_665 92.62(10) ?
N1 Ni1 N1 5_565 11 92.62(10) ?
N1 Ni1 N1 9_565 11 93.12(7) ?
N1 Ni1 N1 3_665 11 172.42(9) ?
N1 Ni1 N1 5_565 . 93.12(7) ?
N1 Ni1 N1 9_565 . 172.42(9) ?
N1 Ni1 N1 3_665 . 93.12(6) ?
N1 Ni1 N1 11 . 81.62(9) ?
N1 Ni1 N1 5_565 7_665 172.42(9) ?
N1 Ni1 N1 9_565 7_665 93.12(7) ?
N1 Ni1 N1 3_665 7_665 81.62(9) ?
N1 Ni1 N1 11 7_665 93.12(6) ?
N1 Ni1 N1 . 7_665 92.62(10) ?
C1 N1 Ni1 . . 108.97(13) ?
C1 N1 H1 . . 109.9 ?
Ni1 N1 H1 . . 109.9 ?
C1 N1 H2 . . 109.9 ?
Ni1 N1 H2 . . 109.9 ?
H1 N1 H2 . . 108.3 ?
N1 C1 C1 . 11 109.08(16) ?
N1 C1 H5 . . 109.9 ?
C1 C1 H5 11 . 109.9 ?
N1 C1 H6 . . 109.9 ?
C1 C1 H6 11 . 109.9 ?
H5 C1 H6 . . 108.3 ?
F1 Si1 F1 11_655 3_655 90.75(10) ?
F1 Si1 F1 11_655 . 90.12(10) ?
F1 Si1 F1 3_655 . 89.57(7) ?
F1 Si1 F1 11_655 7_665 89.57(7) ?
F1 Si1 F1 3_655 7_665 90.12(10) ?
F1 Si1 F1 . 7_665 179.56(10) ?
F1 Si1 F1 11_655 9 89.57(7) ?
F1 Si1 F1 3_655 9 179.56(10) ?
F1 Si1 F1 . 9 90.75(10) ?
F1 Si1 F1 7_665 9 89.57(7) ?
F1 Si1 F1 11_655 5_665 179.56(10) ?
F1 Si1 F1 3_655 5_665 89.57(7) ?
F1 Si1 F1 . 5_665 89.57(7) ?
F1 Si1 F1 7_665 5_665 90.75(10) ?
F1 Si1 F1 9 5_665 90.12(10) ?

loop_
_geom_bond_atom_site_label_1
_geom_bond_atom_site_label_2
_geom_bond_site_symmetry_2
_geom_bond_distance
_geom_bond_publ_flag
Ni1 N1 5_565 2.1233(18) ?
Ni1 N1 9_565 2.1233(18) ?
Ni1 N1 3_665 2.1233(18) ?
Ni1 N1 11 2.1233(18) ?
Ni1 N1 . 2.1233(18) ?
Ni1 N1 7_665 2.1233(18) ?
N1 C1 . 1.475(2) ?
N1 H1 . 0.9000 ?
N1 H2 . 0.9000 ?
C1 C1 11 1.515(4) ?
C1 H5 . 0.9700 ?
C1 H6 . 0.9700 ?
Si1 F1 11_655 1.6812(14) ?
Si1 F1 3_655 1.6812(14) ?
Si1 F1 . 1.6812(14) ?
Si1 F1 7_665 1.6812(14) ?
Si1 F1 9 1.6812(14) ?
Si1 F1 5_665 1.6812(14) ?

loop_
_geom_hbond_atom_site_label_D
_geom_hbond_atom_site_label_H
_geom_hbond_atom_site_label_A
_geom_hbond_site_symmetry_A
_geom_hbond_distance_DH
_geom_hbond_distance_HA
_geom_hbond_distance_DA
_geom_hbond_angle_DHA
N1 H1 F1 10 0.90 2.30 3.137(2) 154
N1 H1 F1 12_665 0.90 2.48 3.235(2) 142
N1 H2 F1 5_665 0.90 2.25 3.137(2) 167

loop_
_geom_torsion_atom_site_label_1
_geom_torsion_atom_site_label_2
_geom_torsion_atom_site_label_3
_geom_torsion_atom_site_label_4
_geom_torsion_site_symmetry_1
_geom_torsion_site_symmetry_2
_geom_torsion_site_symmetry_3
_geom_torsion_site_symmetry_4
_geom_torsion
_geom_torsion_publ_flag
N1 Ni1 N1 C1 5_565 . . . -78.08(18) ?
N1 Ni1 N1 C1 3_665 . . . -171.38(15) ?
N1 Ni1 N1 C1 11 . . . 14.11(12) ?
N1 Ni1 N1 C1 7_665 . . . 106.88(16) ?
Ni1 N1 C1 C1 . . . 11 -39.4(3) ?
